data_4348561
loop_
_publ_author_name
'Hu, Bin'
'He, Mingrui'
'Yao, Zhen'
'Schulz, Charles E.'
'Li, Jianfeng'

_publ_section_title
;
 Unique Axial Imidazole Geometries of Fully Halogenated Iron(II) Porphyrin
 Complexes: Crystal Structures and M\"ossbauer Spectroscopic Studies.
;
_journal_issue 19
_journal_name_full 'Inorganic chemistry'
_journal_page_first 9632
_journal_page_last 9643
_journal_paper_doi 10.1021/acs.inorgchem.6b01364
_journal_volume 55
_journal_year 2016
_chemical_formula_moiety 'C48 H6 Br8 Cl2 F20 Fe N6 O, C4 H8 O, C H2 Cl2'
_chemical_formula_sum 'C53 H16 Br8 Cl2 F20 Fe N6 O'
_chemical_formula_weight 1898.75
_chemical_name_common '[FeTFPPBr8(2-MeHIm)]'
_space_group_crystal_system monoclinic
_space_group_IT_number 11
_space_group_name_Hall '-P 2yb'
_space_group_name_H-M_alt 'P 1 21/m 1'
_atom_sites_solution_hydrogens mixed
_audit_creation_method SHELXL-2014/6
_cell_angle_alpha 90
_cell_angle_beta 92.5710(10)
_cell_angle_gamma 90
_cell_formula_units_Z 2
_cell_length_a 12.3325(7)
_cell_length_b 17.5209(10)
_cell_length_c 13.3450(7)
_cell_measurement_reflns_used 9939
_cell_measurement_temperature 100(2)
_cell_measurement_theta_max 27.849
_cell_measurement_theta_min 2.3007
_cell_volume 2880.6(3)
_computing_cell_refinement 'APEX2/SAINT (Bruker, 2013)'
_computing_data_collection 'APEX2 (Bruker, 2013)'
_computing_data_reduction 'SAINT/XPREP (Bruker, 2013; Sheldrick, 2015)'
_computing_molecular_graphics 'XP (Sheldrick, 2014)'
_computing_publication_material 'XCIF (Sheldrick, 2015)/enCIFer (CCDC, 2014)'
_computing_structure_refinement 'SHELXL-2014/6 (Sheldrick, 2015)'
_computing_structure_solution 'SHELXL-2014/6 (Sheldrick, 2015)'
_diffrn_ambient_temperature 100(2)
_diffrn_measured_fraction_theta_full 0.999
_diffrn_measured_fraction_theta_max 0.998
_diffrn_measurement_device_type 'Brucker D8 QUEST System'
_diffrn_measurement_method '\f and \w scans'
_diffrn_radiation_type MoK\a
_diffrn_radiation_wavelength 0.71073
_diffrn_reflns_av_R_equivalents 0.0801
_diffrn_reflns_av_unetI/netI 0.0483
_diffrn_reflns_Laue_measured_fraction_full 0.999
_diffrn_reflns_Laue_measured_fraction_max 0.998
_diffrn_reflns_limit_h_max 15
_diffrn_reflns_limit_h_min -15
_diffrn_reflns_limit_k_max 22
_diffrn_reflns_limit_k_min -22
_diffrn_reflns_limit_l_max 14
_diffrn_reflns_limit_l_min -17
_diffrn_reflns_number 59675
_diffrn_reflns_point_group_measured_fraction_full 0.999
_diffrn_reflns_point_group_measured_fraction_max 0.998
_diffrn_reflns_theta_full 25.242
_diffrn_reflns_theta_max 27.165
_diffrn_reflns_theta_min 2.200
_diffrn_source 'fine-focus sealed tube'
_exptl_absorpt_coefficient_mu 6.016
_exptl_absorpt_correction_T_max 0.251
_exptl_absorpt_correction_T_min 0.060
_exptl_absorpt_correction_type multi-scan
_exptl_absorpt_process_details 'Sheldrick, G. M. (2008) SADABS. University of G\"ottingen, Germany.'
_exptl_crystal_colour purple
_exptl_crystal_density_diffrn 2.189
_exptl_crystal_density_method 'not measured'
_exptl_crystal_description block
_exptl_crystal_F_000 1808
_exptl_crystal_size_max 0.660
_exptl_crystal_size_mid 0.420
_exptl_crystal_size_min 0.230
_refine_diff_density_max 1.479
_refine_diff_density_min -1.648
_refine_diff_density_rms 0.171
_refine_ls_extinction_method none
_refine_ls_goodness_of_fit_ref 1.054
_refine_ls_hydrogen_treatment mixed
_refine_ls_matrix_type full
_refine_ls_number_parameters 489
_refine_ls_number_reflns 6595
_refine_ls_number_restraints 94
_refine_ls_restrained_S_all 1.058
_refine_ls_R_factor_all 0.0697
_refine_ls_R_factor_gt 0.0493
_refine_ls_shift/su_max 0.026
_refine_ls_shift/su_mean 0.002
_refine_ls_structure_factor_coef Fsqd
_refine_ls_weighting_details 'w=1/[\s^2^(Fo^2^)+(0.0529P)^2^+14.9327P] where P=(Fo^2^+2Fc^2^)/3'
_refine_ls_weighting_scheme calc
_refine_ls_wR_factor_gt 0.1081
_refine_ls_wR_factor_ref 0.1171
_reflns_Friedel_coverage 0.000
_reflns_number_gt 5256
_reflns_number_total 6595
_reflns_threshold_expression 'I > 2\s(I)'
_cod_data_source_file ic6b01364_si_002.cif
_cod_data_source_block HB20150206_2_MeIm
_cod_original_sg_symbol_H-M 'P 21/m'
_cod_database_code 4348561
_shelx_space_group_comment
;
The symmetry employed for this shelxl refinement is uniquely defined
by the following loop, which should always be used as a source of
symmetry information in preference to the above space-group names.
They are only intended as comments.
;
_shelx_estimated_absorpt_t_min 0.109
_shelx_estimated_absorpt_t_max 0.338
_shelxl_version_number 2014/6

loop_
_space_group_symop_operation_xyz
'x, y, z'
'-x, y+1/2, -z'
'-x, -y, -z'
'x, -y-1/2, z'

loop_
_atom_site_label
_atom_site_type_symbol
_atom_site_fract_x
_atom_site_fract_y
_atom_site_fract_z
_atom_site_U_iso_or_equiv
_atom_site_adp_type
_atom_site_occupancy
_atom_site_site_symmetry_order
_atom_site_calc_flag
_atom_site_refinement_flags_posn
_atom_site_refinement_flags_adp
_atom_site_refinement_flags_occupancy
_atom_site_disorder_assembly
_atom_site_disorder_group
Fe1 Fe 0.73269(8) 0.7500 0.00515(7) 0.0093(2) Uani 1 2 d S T P A 2
N1 N 0.8314(5) 0.7500 0.1351(4) 0.0108(12) Uani 1 2 d S T P A 2
N2 N 0.7575(3) 0.6330(2) -0.0056(3) 0.0094(8) Uani 1 1 d . . . A 2
N3 N 0.7037(4) 0.7500 -0.1491(4) 0.0109(12) Uani 1 2 d S T P A 2
C(A1 C 0.8751(4) 0.6867(3) 0.1829(4) 0.0124(10) Uani 1 1 d . . . A 2
C(A2 C 0.7751(4) 0.5890(3) 0.0784(3) 0.0114(10) Uani 1 1 d . . . A 2
C(A3 C 0.6995(4) 0.5897(3) -0.0760(3) 0.0114(10) Uani 1 1 d . . . A 2
C(A4 C 0.7014(4) 0.6871(3) -0.2107(3) 0.0102(9) Uani 1 1 d . . . A 2
C(B1 C 0.9554(4) 0.7122(3) 0.2591(4) 0.0128(10) Uani 1 1 d . . . A 2
C(B2 C 0.7202(4) 0.5170(3) 0.0630(3) 0.0117(10) Uani 1 1 d . U . A 2
C(B3 C 0.6727(4) 0.5179(3) -0.0306(4) 0.0127(10) Uani 1 1 d . . . A 2
C(B4 C 0.7095(4) 0.7117(3) -0.3133(3) 0.0131(10) Uani 1 1 d . . . A 2
C(M1 C 0.8414(4) 0.6117(3) 0.1624(3) 0.0110(10) Uani 1 1 d . . . A 2
C(M2 C 0.6824(4) 0.6129(3) -0.1761(3) 0.0109(10) Uani 1 1 d . . . A 2
Br1 Br 1.05534(5) 0.65441(3) 0.33641(4) 0.02411(15) Uani 1 1 d . . . A 2
Br2 Br 0.70061(4) 0.43694(3) 0.15357(4) 0.01782(13) Uani 1 1 d . . . A 2
Br3 Br 0.58113(4) 0.43969(3) -0.07963(4) 0.01750(13) Uani 1 1 d . . . A 2
Br4 Br 0.73263(4) 0.65215(3) -0.42643(3) 0.01656(13) Uani 1 1 d . . . A 2
C1 C 0.8800(4) 0.5497(3) 0.2322(3) 0.0110(10) Uani 1 1 d . . . A 2
C2 C 0.8431(4) 0.5442(3) 0.3283(4) 0.0142(10) Uani 1 1 d . . . A 2
C3 C 0.8774(4) 0.4872(3) 0.3930(4) 0.0186(11) Uani 1 1 d . . . A 2
C4 C 0.9521(5) 0.4339(3) 0.3615(4) 0.0204(12) Uani 1 1 d . . . A 2
C5 C 0.9900(4) 0.4378(3) 0.2662(4) 0.0162(11) Uani 1 1 d . . . A 2
C6 C 0.9542(4) 0.4954(3) 0.2031(3) 0.0134(10) Uani 1 1 d . . . A 2
C7 C 0.6365(4) 0.5572(3) -0.2509(4) 0.0122(10) Uani 1 1 d . . . A 2
C8 C 0.5337(4) 0.5687(3) -0.2957(4) 0.0150(10) Uani 1 1 d . . . A 2
C9 C 0.4845(4) 0.5160(3) -0.3589(4) 0.0195(12) Uani 1 1 d . . . A 2
C10 C 0.5388(4) 0.4493(3) -0.3798(4) 0.0211(12) Uani 1 1 d . U . A 2
C11 C 0.6418(5) 0.4376(3) -0.3400(4) 0.0208(12) Uani 1 1 d . . . A 2
C12 C 0.6893(4) 0.4913(3) -0.2760(4) 0.0168(11) Uani 1 1 d . . . A 2
F1 F 0.7706(2) 0.59494(18) 0.3596(2) 0.0200(7) Uani 1 1 d . . . A 2
F2 F 0.9855(3) 0.3783(2) 0.4239(2) 0.0310(8) Uani 1 1 d . . . A 2
F3 F 1.0619(3) 0.38619(19) 0.2370(2) 0.0258(7) Uani 1 1 d . . . A 2
F4 F 0.9936(2) 0.49880(17) 0.1113(2) 0.0187(6) Uani 1 1 d . . . A 2
F5 F 0.8406(3) 0.4826(2) 0.4857(2) 0.0276(8) Uani 1 1 d . . . A 2
F6 F 0.4800(2) 0.63342(17) -0.2779(2) 0.0188(6) Uani 1 1 d . . . A 2
F7 F 0.3855(2) 0.5291(2) -0.4011(2) 0.0269(8) Uani 1 1 d . . . A 2
F8 F 0.4915(3) 0.3974(2) -0.4406(2) 0.0328(8) Uani 1 1 d . . . A 2
F9 F 0.6941(3) 0.3728(2) -0.3612(3) 0.0345(9) Uani 1 1 d . . . A 2
F10 F 0.7888(2) 0.47624(18) -0.2351(2) 0.0231(7) Uani 1 1 d . . . A 2
N4 N 0.5856(5) 0.7500 0.0793(4) 0.0145(13) Uani 1 2 d S T P A 2
N5 N 0.4152(6) 0.7500 0.1176(5) 0.0173(14) Uani 1 2 d S T P A 2
C13 C 0.4835(6) 0.7500 0.0428(5) 0.0138(14) Uani 1 2 d S T P A 2
C14 C 0.4494(7) 0.7500 -0.0650(6) 0.0189(16) Uani 1 2 d S T P A 2
C15 C 0.4743(7) 0.7500 0.2068(6) 0.0253(18) Uani 1 2 d S T P A 2
C16 C 0.5792(7) 0.7500 0.1830(6) 0.0233(18) Uani 1 2 d S T P A 2
C1S C 0.8740(18) 0.3144(11) 0.9624(18) 0.043(5) Uani 0.5 1 d D U P B 2
H1S1 H 0.8318 0.3558 0.9927 0.051 Uiso 0.5 1 calc R U P B 2
H1S2 H 0.9120 0.3350 0.9044 0.051 Uiso 0.5 1 calc R U P B 2
C2S C 0.9533(15) 0.2790(8) 1.0386(14) 0.043(4) Uani 0.5 1 d D U P B 2
H2S1 H 0.9865 0.2863 1.1069 0.052 Uiso 0.5 1 calc R U P B 2
H2S2 H 1.0149 0.2863 0.9945 0.052 Uiso 0.5 1 calc R U P B 2
O1S O 0.8038(6) 0.2500 0.9322(7) 0.064(2) Uani 1 2 d DS T P B 2
C4S C 0.8597(17) 0.1727(10) 0.9458(16) 0.035(4) Uani 0.5 1 d D U P B 2
H4S1 H 0.8992 0.1576 0.8860 0.042 Uiso 0.5 1 calc R U P B 2
H4S2 H 0.8083 0.1319 0.9632 0.042 Uiso 0.5 1 calc R U P B 2
C3S C 0.9367(15) 0.1942(9) 1.0344(13) 0.040(3) Uani 0.5 1 d D U P B 2
H3S1 H 0.9061 0.1765 1.0977 0.048 Uiso 0.5 1 calc R U P B 2
H3S2 H 1.0075 0.1685 1.0274 0.048 Uiso 0.5 1 calc R U P B 2
C5S C 0.749(2) 0.2845(19) 0.4160(17) 0.061(4) Uani 0.270(6) 1 d D U P C 1
H5S1 H 0.8067 0.2689 0.4661 0.074 Uiso 0.270(6) 1 calc R U P C 1
H5S2 H 0.7472 0.3409 0.4143 0.074 Uiso 0.270(6) 1 calc R U P C 1
Cl1S Cl 0.6241(6) 0.2500 0.4528(4) 0.064(2) Uani 0.541(12) 2 d DS TU P C 1
Cl2S Cl 0.7822(8) 0.2500 0.2967(6) 0.072(2) Uani 0.541(12) 2 d DS TU P C 1
C6S C 0.806(2) 0.2500 0.3973(17) 0.098(5) Uani 0.459(12) 2 d DS TU P C 2
H6S1 H 0.8725 0.2319 0.4350 0.117 Uiso 0.230(6) 1 calc R U P C 2
H6S2 H 0.7938 0.3034 0.4180 0.117 Uiso 0.230(6) 1 calc R U P C 2
Cl3S Cl 0.7029(11) 0.1979(8) 0.4313(9) 0.086(4) Uani 0.230(6) 1 d D U P C 2
Cl4S Cl 0.8320(11) 0.2500 0.2740(10) 0.102(4) Uani 0.459(12) 2 d DS TU P C 2
H22 H 0.636(9) 0.7500 0.220(8) 0.05(3) Uiso 1 2 d S . P . .
H15 H 0.450(7) 0.7500 0.264(7) 0.02(2) Uiso 1 2 d S . P . .
H5 H 0.355(8) 0.7500 0.109(7) 0.02(3) Uiso 1 2 d S . P . .
H14B H 0.382(9) 0.7500 -0.073(8) 0.05(3) Uiso 1 2 d S . P . .
H14A H 0.474(5) 0.797(4) -0.094(4) 0.024(16) Uiso 1 1 d . . . . .

loop_
_atom_site_aniso_label
_atom_site_aniso_U_11
_atom_site_aniso_U_22
_atom_site_aniso_U_33
_atom_site_aniso_U_23
_atom_site_aniso_U_13
_atom_site_aniso_U_12
Fe1 0.0166(5) 0.0036(5) 0.0074(4) 0.000 -0.0025(4) 0.000
N1 0.017(3) 0.007(3) 0.009(3) 0.000 -0.001(2) 0.000
N2 0.017(2) 0.004(2) 0.0065(18) -0.0005(15) -0.0036(15) 0.0008(15)
N3 0.014(3) 0.011(3) 0.007(3) 0.000 -0.002(2) 0.000
C(A1 0.016(2) 0.009(3) 0.011(2) 0.000(2) -0.0009(18) 0.0021(19)
C(A2 0.017(2) 0.006(2) 0.011(2) 0.0000(19) 0.0017(18) 0.0021(19)
C(A3 0.016(2) 0.006(2) 0.012(2) -0.0017(19) -0.0002(18) 0.0012(19)
C(A4 0.010(2) 0.013(3) 0.007(2) -0.0005(19) -0.0025(17) -0.0018(18)
C(B1 0.020(2) 0.007(2) 0.010(2) 0.0002(19) -0.0057(19) 0.003(2)
C(B2 0.020(2) 0.003(2) 0.012(2) 0.0006(18) 0.0001(17) -0.0001(18)
C(B3 0.021(3) 0.007(2) 0.010(2) -0.0005(19) -0.0025(19) -0.0004(19)
C(B4 0.013(2) 0.018(3) 0.009(2) -0.002(2) -0.0023(18) 0.0009(19)
C(M1 0.017(2) 0.006(2) 0.010(2) -0.0017(19) -0.0013(18) 0.0029(19)
C(M2 0.014(2) 0.007(2) 0.010(2) -0.0055(19) -0.0036(18) 0.0006(18)
Br1 0.0321(3) 0.0098(3) 0.0285(3) -0.0003(2) -0.0202(2) 0.0037(2)
Br2 0.0295(3) 0.0090(3) 0.0145(3) 0.0041(2) -0.0035(2) -0.0061(2)
Br3 0.0273(3) 0.0072(3) 0.0174(3) -0.0009(2) -0.0054(2) -0.0065(2)
Br4 0.0251(3) 0.0160(3) 0.0085(2) -0.0039(2) 0.00070(18) 0.0000(2)
C1 0.018(2) 0.004(2) 0.010(2) -0.0010(19) -0.0044(18) 0.0001(19)
C2 0.022(3) 0.009(3) 0.011(2) -0.002(2) -0.0027(19) 0.002(2)
C3 0.026(3) 0.019(3) 0.010(2) 0.005(2) -0.003(2) 0.000(2)
C4 0.032(3) 0.013(3) 0.016(3) 0.006(2) -0.008(2) 0.005(2)
C5 0.017(2) 0.008(3) 0.023(3) -0.002(2) -0.006(2) 0.006(2)
C6 0.022(3) 0.008(3) 0.010(2) -0.003(2) -0.0034(19) -0.003(2)
C7 0.021(2) 0.003(2) 0.013(2) 0.0018(19) -0.0009(19) -0.0041(19)
C8 0.026(3) 0.008(3) 0.011(2) 0.001(2) -0.001(2) -0.003(2)
C9 0.019(3) 0.028(3) 0.010(2) 0.003(2) -0.004(2) -0.010(2)
C10 0.027(2) 0.020(3) 0.016(2) -0.009(2) -0.004(2) -0.010(2)
C11 0.028(3) 0.013(3) 0.021(3) -0.009(2) 0.001(2) 0.001(2)
C12 0.018(3) 0.016(3) 0.015(2) -0.007(2) -0.003(2) -0.004(2)
F1 0.0319(17) 0.0152(16) 0.0131(14) -0.0018(13) 0.0033(12) 0.0084(13)
F2 0.042(2) 0.0236(19) 0.0267(18) 0.0182(15) -0.0033(15) 0.0112(16)
F3 0.0291(17) 0.0175(18) 0.0305(18) 0.0020(14) -0.0010(14) 0.0127(14)
F4 0.0245(16) 0.0183(17) 0.0137(14) 0.0008(12) 0.0039(12) 0.0058(13)
F5 0.0356(19) 0.037(2) 0.0108(15) 0.0107(14) 0.0031(13) 0.0067(16)
F6 0.0218(15) 0.0123(16) 0.0219(16) 0.0036(13) -0.0030(12) 0.0002(12)
F7 0.0212(16) 0.034(2) 0.0237(17) 0.0021(15) -0.0122(13) -0.0069(15)
F8 0.037(2) 0.033(2) 0.0269(18) -0.0155(16) -0.0075(15) -0.0149(16)
F9 0.0317(19) 0.025(2) 0.046(2) -0.0241(17) -0.0035(16) -0.0003(15)
F10 0.0197(16) 0.0167(17) 0.0322(18) -0.0130(14) -0.0064(13) 0.0025(13)
N4 0.025(3) 0.005(3) 0.014(3) 0.000 0.002(2) 0.000
N5 0.020(4) 0.006(3) 0.026(4) 0.000 0.001(3) 0.000
C13 0.017(3) 0.005(3) 0.019(4) 0.000 0.004(3) 0.000
C14 0.019(4) 0.017(4) 0.021(4) 0.000 -0.001(3) 0.000
C15 0.035(5) 0.025(5) 0.017(4) 0.000 0.013(4) 0.000
C16 0.029(5) 0.026(5) 0.015(4) 0.000 0.003(3) 0.000
C1S 0.030(7) 0.059(8) 0.040(7) 0.002(6) 0.007(6) -0.005(6)
C2S 0.041(6) 0.052(7) 0.036(5) 0.012(5) -0.010(4) -0.011(5)
O1S 0.040(4) 0.077(6) 0.076(6) 0.000 -0.006(4) 0.000
C4S 0.018(6) 0.058(7) 0.029(6) 0.002(6) 0.004(5) -0.006(6)
C3S 0.036(5) 0.046(7) 0.036(5) 0.012(5) -0.006(5) -0.015(5)
C5S 0.082(8) 0.065(8) 0.036(7) -0.008(7) -0.007(7) -0.004(7)
Cl1S 0.099(5) 0.057(4) 0.036(3) 0.000 -0.015(3) 0.000
Cl2S 0.082(6) 0.085(5) 0.047(4) 0.000 -0.004(4) 0.000
C6S 0.098(6) 0.101(6) 0.093(6) 0.000 -0.004(4) 0.000
Cl3S 0.100(8) 0.079(8) 0.079(6) 0.036(5) -0.016(6) -0.056(6)
Cl4S 0.096(8) 0.127(8) 0.082(7) 0.000 -0.013(6) 0.000

loop_
_atom_type_symbol
_atom_type_description
_atom_type_scat_dispersion_real
_atom_type_scat_dispersion_imag
_atom_type_scat_source
C C 0.0033 0.0016 'International Tables Vol C Tables 4.2.6.8 and 6.1.1.4'
H H 0.0000 0.0000 'International Tables Vol C Tables 4.2.6.8 and 6.1.1.4'
N N 0.0061 0.0033 'International Tables Vol C Tables 4.2.6.8 and 6.1.1.4'
O O 0.0106 0.0060 'International Tables Vol C Tables 4.2.6.8 and 6.1.1.4'
F F 0.0171 0.0103 'International Tables Vol C Tables 4.2.6.8 and 6.1.1.4'
Cl Cl 0.1484 0.1585 'International Tables Vol C Tables 4.2.6.8 and 6.1.1.4'
Fe Fe 0.3463 0.8444 'International Tables Vol C Tables 4.2.6.8 and 6.1.1.4'
Br Br -0.2901 2.4595 'International Tables Vol C Tables 4.2.6.8 and 6.1.1.4'

loop_
_geom_angle_atom_site_label_1
_geom_angle_atom_site_label_2
_geom_angle_atom_site_label_3
_geom_angle
_geom_angle_site_symmetry_1
_geom_angle_site_symmetry_3
N1 Fe1 N3 154.0(2) . .
N1 Fe1 N2 88.56(11) . .
N3 Fe1 N2 87.18(11) . .
N1 Fe1 N2 88.57(11) . 4_575
N3 Fe1 N2 87.18(11) . 4_575
N2 Fe1 N2 160.9(2) . 4_575
N1 Fe1 N4 95.3(2) . .
N3 Fe1 N4 110.7(2) . .
N2 Fe1 N4 99.51(11) . .
N2 Fe1 N4 99.51(11) 4_575 .
C(A1 N1 C(A1 107.3(5) 4_575 .
C(A1 N1 Fe1 126.2(3) 4_575 .
C(A1 N1 Fe1 126.2(3) . .
C(A2 N2 C(A3 107.8(4) . .
C(A2 N2 Fe1 121.1(3) . .
C(A3 N2 Fe1 121.0(3) . .
C(A4 N3 C(A4 106.6(5) 4_575 .
C(A4 N3 Fe1 126.3(3) 4_575 .
C(A4 N3 Fe1 126.3(3) . .
N1 C(A1 C(M1 123.9(4) . .
N1 C(A1 C(B1 108.4(4) . .
C(M1 C(A1 C(B1 127.6(4) . .
N2 C(A2 C(M1 123.7(4) . .
N2 C(A2 C(B2 108.6(4) . .
C(M1 C(A2 C(B2 127.6(4) . .
N2 C(A3 C(M2 122.6(4) . .
N2 C(A3 C(B3 108.4(4) . .
C(M2 C(A3 C(B3 128.7(4) . .
N3 C(A4 C(M2 123.0(4) . .
N3 C(A4 C(B4 109.2(4) . .
C(M2 C(A4 C(B4 127.5(4) . .
C(B1 C(B1 C(A1 107.9(3) 4_575 .
C(B1 C(B1 Br1 122.79(15) 4_575 .
C(A1 C(B1 Br1 129.0(4) . .
C(B3 C(B2 C(A2 107.5(4) . .
C(B3 C(B2 Br2 122.7(4) . .
C(A2 C(B2 Br2 129.5(4) . .
C(B2 C(B3 C(A3 107.5(4) . .
C(B2 C(B3 Br3 122.7(4) . .
C(A3 C(B3 Br3 129.6(4) . .
C(B4 C(B4 C(A4 107.3(3) 4_575 .
C(B4 C(B4 Br4 123.94(16) 4_575 .
C(A4 C(B4 Br4 128.4(4) . .
C(A1 C(M1 C(A2 125.0(4) . .
C(A1 C(M1 C1 118.4(4) . .
C(A2 C(M1 C1 116.5(4) . .
C(A4 C(M2 C(A3 124.2(4) . .
C(A4 C(M2 C7 116.8(4) . .
C(A3 C(M2 C7 119.0(4) . .
C2 C1 C6 117.4(4) . .
C2 C1 C(M1 121.3(4) . .
C6 C1 C(M1 121.3(4) . .
F1 C2 C3 118.5(4) . .
F1 C2 C1 119.6(4) . .
C3 C2 C1 121.8(5) . .
F5 C3 C2 121.1(5) . .
F5 C3 C4 119.7(5) . .
C2 C3 C4 119.3(5) . .
F2 C4 C5 120.4(5) . .
F2 C4 C3 119.5(5) . .
C5 C4 C3 120.1(5) . .
F3 C5 C6 121.2(5) . .
F3 C5 C4 119.5(5) . .
C6 C5 C4 119.3(5) . .
F4 C6 C5 118.3(4) . .
F4 C6 C1 119.7(4) . .
C5 C6 C1 122.0(5) . .
C12 C7 C8 116.7(4) . .
C12 C7 C(M2 123.0(4) . .
C8 C7 C(M2 120.2(4) . .
F6 C8 C9 117.9(5) . .
F6 C8 C7 119.7(4) . .
C9 C8 C7 122.4(5) . .
F7 C9 C8 120.8(5) . .
F7 C9 C10 120.0(5) . .
C8 C9 C10 119.2(5) . .
F8 C10 C11 120.3(5) . .
F8 C10 C9 119.8(5) . .
C11 C10 C9 119.9(5) . .
F9 C11 C10 119.5(5) . .
F9 C11 C12 120.7(5) . .
C10 C11 C12 119.8(5) . .
F10 C12 C7 119.9(4) . .
F10 C12 C11 118.1(5) . .
C7 C12 C11 122.0(5) . .
C13 N4 C16 105.6(6) . .
C13 N4 Fe1 130.6(5) . .
C16 N4 Fe1 123.9(5) . .
C13 N5 C15 108.7(7) . .
C13 N5 H5 123(7) . .
C15 N5 H5 129(7) . .
N4 C13 N5 110.3(6) . .
N4 C13 C14 125.3(7) . .
N5 C13 C14 124.4(7) . .
C13 C14 H14B 111(8) . .
C13 C14 H14A 108(4) . .
H14B C14 H14A 106(5) . .
C16 C15 N5 106.0(7) . .
C16 C15 H15 128(6) . .
N5 C15 H15 126(6) . .
C15 C16 N4 109.5(8) . .
C15 C16 H22 130(7) . .
N4 C16 H22 120(7) . .
O1S C1S C2S 103.0(13) . .
O1S C1S H1S1 111.2 . .
C2S C1S H1S1 111.2 . .
O1S C1S H1S2 111.2 . .
C2S C1S H1S2 111.2 . .
H1S1 C1S H1S2 109.1 . .
C3S C2S C2S 156(4) 4_565 4_565
C3S C2S C3S 148(5) 4_565 .
C2S C2S C3S 8.1(12) 4_565 .
C3S C2S C1S 46(3) 4_565 .
C2S C2S C1S 114.2(9) 4_565 .
C3S C2S C1S 107.3(17) . .
C3S C2S C4S 44(3) 4_565 4_565
C2S C2S C4S 117.1(7) 4_565 4_565
C3S C2S C4S 110.2(16) . 4_565
C1S C2S C4S 3.0(9) . 4_565
C3S C2S H2S1 97.4 4_565 .
C2S C2S H2S1 97.4 4_565 .
C3S C2S H2S1 102.3 . .
C1S C2S H2S1 142.6 . .
C4S C2S H2S1 140.6 4_565 .
C3S C2S H2S2 97.4 4_565 .
C2S C2S H2S2 97.4 4_565 .
C3S C2S H2S2 102.3 . .
C1S C2S H2S2 92.1 . .
C4S C2S H2S2 90.8 4_565 .
H2S1 C2S H2S2 103.6 . .
C1S O1S C1S 100.5(17) . 4_565
C1S O1S C4S 13.5(12) . 4_565
C1S O1S C4S 113.0(9) 4_565 4_565
C1S O1S C4S 113.0(9) . .
C1S O1S C4S 13.5(12) 4_565 .
C4S O1S C4S 125.0(16) 4_565 .
O1S C4S C3S 97.8(13) . .
O1S C4S H4S1 112.2 . .
C3S C4S H4S1 112.2 . .
O1S C4S H4S2 112.2 . .
C3S C4S H4S2 112.2 . .
H4S1 C4S H4S2 109.8 . .
C2S C3S C4S 110.6(17) . .
C2S C3S H3S1 109.5 . .
C4S C3S H3S1 109.5 . .
C2S C3S H3S2 109.5 . .
C4S C3S H3S2 109.5 . .
H3S1 C3S H3S2 108.1 . .
Cl1S C5S Cl2S 112.1(12) . .
Cl1S C5S H5S1 109.2 . .
Cl2S C5S H5S1 109.2 . .
Cl1S C5S H5S2 109.2 . .
Cl2S C5S H5S2 109.2 . .
H5S1 C5S H5S2 107.9 . .
C5S Cl1S C5S 40(2) . 4_565
C5S Cl2S C5S 40(2) . 4_565
Cl3S C6S Cl4S 116.7(14) . .
Cl3S C6S H6S1 108.1 . .
Cl4S C6S H6S1 108.1 . .
Cl3S C6S H6S2 108.1 . .
Cl4S C6S H6S2 108.1 . .
H6S1 C6S H6S2 107.3 . .
C6S Cl3S Cl3S 56.4(7) . 4_565

loop_
_geom_bond_atom_site_label_1
_geom_bond_atom_site_label_2
_geom_bond_distance
_geom_bond_site_symmetry_2
Fe1 N1 2.073(6) .
Fe1 N3 2.074(5) .
Fe1 N2 2.079(4) .
Fe1 N2 2.079(4) 4_575
Fe1 N4 2.104(6) .
N1 C(A1 1.377(6) 4_575
N1 C(A1 1.377(6) .
N2 C(A2 1.370(6) .
N2 C(A3 1.382(6) .
N3 C(A4 1.374(6) 4_575
N3 C(A4 1.374(6) .
C(A1 C(M1 1.401(7) .
C(A1 C(B1 1.458(7) .
C(A2 C(M1 1.415(7) .
C(A2 C(B2 1.443(7) .
C(A3 C(M2 1.403(7) .
C(A3 C(B3 1.441(7) .
C(A4 C(M2 1.403(7) .
C(A4 C(B4 1.442(6) .
C(B1 C(B1 1.324(10) 4_575
C(B1 Br1 1.870(5) .
C(B2 C(B3 1.356(7) .
C(B2 Br2 1.874(5) .
C(B3 Br3 1.875(5) .
C(B4 C(B4 1.344(10) 4_575
C(B4 Br4 1.867(5) .
C(M1 C1 1.494(7) .
C(M2 C7 1.490(7) .
C1 C2 1.385(7) .
C1 C6 1.387(7) .
C2 F1 1.340(6) .
C2 C3 1.374(7) .
C3 F5 1.339(6) .
C3 C4 1.390(8) .
C4 F2 1.335(6) .
C4 C5 1.377(8) .
C5 F3 1.337(6) .
C5 C6 1.374(7) .
C6 F4 1.339(5) .
C7 C12 1.375(7) .
C7 C8 1.392(7) .
C8 F6 1.340(6) .
C8 C9 1.374(7) .
C9 F7 1.341(6) .
C9 C10 1.381(8) .
C10 F8 1.336(6) .
C10 C11 1.370(8) .
C11 F9 1.341(6) .
C11 C12 1.384(7) .
C12 F10 1.346(6) .
N4 C13 1.330(9) .
N4 C16 1.391(10) .
N5 C13 1.334(10) .
N5 C15 1.368(11) .
N5 H5 0.75(9) .
C13 C14 1.481(10) .
C14 H14B 0.83(11) .
C14 H14A 0.97(6) .
C15 C16 1.345(12) .
C15 H15 0.83(9) .
C16 H22 0.85(11) .
C1S O1S 1.467(15) .
C1S C2S 1.513(16) .
C1S H1S1 0.9900 .
C1S H1S2 0.9900 .
C2S C3S 0.51(2) 4_565
C2S C2S 1.02(3) 4_565
C2S C3S 1.500(15) .
C2S C4S 1.86(3) 4_565
C2S H2S1 0.9900 .
C2S H2S2 0.9900 .
O1S C1S 1.467(15) 4_565
O1S C4S 1.526(15) 4_565
O1S C4S 1.526(15) .
C4S C3S 1.530(15) .
C4S H4S1 0.9900 .
C4S H4S2 0.9900 .
C3S H3S1 0.9900 .
C3S H3S2 0.9900 .
C5S Cl1S 1.749(18) .
C5S Cl2S 1.766(17) .
C5S H5S1 0.9900 .
C5S H5S2 0.9900 .
Cl1S C5S 1.749(18) 4_565
Cl2S C5S 1.766(17) 4_565
C6S Cl3S 1.650(17) .
C6S Cl4S 1.689(18) .
C6S H6S1 0.9900 .
C6S H6S2 0.9900 .
Cl3S Cl3S 1.82(3) 4_565

loop_
_geom_hbond_atom_site_label_D
_geom_hbond_atom_site_label_H
_geom_hbond_atom_site_label_A
_geom_hbond_distance_DH
_geom_hbond_distance_HA
_geom_hbond_distance_DA
_geom_hbond_angle_DHA
_geom_hbond_site_symmetry_A
N5 H5 O1S 0.75(9) 2.01(9) 2.752(10) 173(10) 3_666
N5 H5 O1S 0.75(9) 2.01(9) 2.752(10) 173(10) 3_666
C16 H22 N1 0.85(11) 2.71(11) 3.204(10) 119(9) .
C6S H6S1 F2 0.99 2.39 3.159(19) 134.1 4_565
C3S H3S1 Cl4S 0.99 2.87 3.64(2) 135.0 1_556
C4S H4S2 Br3 0.99 3.10 3.96(2) 146.3 4_566
C4S H4S1 Br1 0.99 3.05 3.97(2) 155.4 2_746
C2S H2S1 Cl4S 0.99 3.06 3.58(2) 113.5 1_556
C1S H1S1 Br2 0.99 3.09 4.02(3) 157.2 1_556
N5 H5 O1S 0.75(9) 2.01(9) 2.752(10) 173(10) 3_666
C6S H6S1 F2 0.99 2.39 3.159(19) 134.1 4_565
C3S H3S1 Cl4S 0.99 2.87 3.64(2) 135.0 1_556
C4S H4S2 Br3 0.99 3.10 3.96(2) 146.3 4_566
C4S H4S1 Br1 0.99 3.05 3.97(2) 155.4 2_746
C1S H1S1 Br2 0.99 3.09 4.02(3) 157.2 1_556
N5 H5 O1S 0.75(9) 2.01(9) 2.752(10) 173(10) 3_666
N5 H5 O1S 0.75(9) 2.01(9) 2.752(10) 173(10) 3_666
C1S H1S1 Br2 0.99 3.09 4.02(3) 157.2 1_556
C4S H4S1 Br1 0.99 3.05 3.97(2) 155.4 2_746
C4S H4S2 Br2 0.99 3.16 3.96(2) 139.6 4_566
C4S H4S2 Br3 0.99 3.10 3.96(2) 146.3 4_566
C3S H3S1 Cl4S 0.99 2.87 3.64(2) 135.0 1_556
C6S H6S1 F2 0.99 2.39 3.159(19) 134.1 4_565
N5 H5 O1S 0.75(9) 2.01(9) 2.752(10) 173(10) 3_666
C1S H1S1 Br2 0.99 3.09 4.02(3) 157.2 1_556
C2S H2S1 Cl4S 0.99 3.06 3.58(2) 113.5 1_556
C4S H4S1 Br1 0.99 3.05 3.97(2) 155.4 2_746
C4S H4S2 Br3 0.99 3.10 3.96(2) 146.3 4_566
C3S H3S1 Cl4S 0.99 2.87 3.64(2) 135.0 1_556
N5 H5 O1S 0.75(9) 2.01(9) 2.752(10) 173(10) 3_666
C1S H1S1 Br2 0.99 3.09 4.02(3) 157.2 1_556
C2S H2S1 Cl4S 0.99 3.06 3.58(2) 113.5 1_556
C4S H4S1 Br1 0.99 3.05 3.97(2) 155.4 2_746
C4S H4S2 Br3 0.99 3.10 3.96(2) 146.3 4_566
C3S H3S1 Cl4S 0.99 2.87 3.64(2) 135.0 1_556
C6S H6S1 F2 0.99 2.39 3.159(19) 134.1 4_565
C16 H22 N1 0.85(11) 2.71(11) 3.204(10) 119(9) .
N5 H5 O1S 0.75(9) 2.01(9) 2.752(10) 173(10) 3_666
N5 H5 O1S 0.75(9) 2.01(9) 2.752(10) 173(10) 3_666
